data_4104546
loop_
_publ_author_name
'Ming-Liang Ma'
'Xiao-Yan Li'
'Ke Wen'

_publ_section_title
;
 Coordination-Driven Self-Assembly of a Discrete Molecular Cage and an
 Infinite Chain of Coordination Cages Based on ortho-Linked
 Oxacalix[2]benzene[2]pyrazine and Oxacalix[2]arene[2]pyrazine
;
_journal_name_full 'Journal of the American Chemical Society'
_journal_page_first 8338
_journal_page_last 8339
_journal_paper_doi 10.1021/ja900291w
_journal_volume 131
_journal_year 2009
_chemical_formula_sum 'C11.75 H7.75 Ag0.25 B0.25 F1.25 N2 O2'
_chemical_formula_weight 262.37
_chemical_name_systematic
; 
 ? 
;
_space_group_IT_number 59
_symmetry_cell_setting orthorhombic
_symmetry_space_group_name_Hall '-P 2ab 2a'
_symmetry_space_group_name_H-M 'P m m n :2'
_atom_sites_solution_hydrogens geom
_atom_sites_solution_primary direct
_atom_sites_solution_secondary difmap
_audit_creation_method SHELXL-97
_cell_angle_alpha 90.00
_cell_angle_beta 90.00
_cell_angle_gamma 90.00
_cell_formula_units_Z 8
_cell_length_a 12.6692(3)
_cell_length_b 21.3336(5)
_cell_length_c 7.9208(2)
_cell_measurement_temperature 173(2)
_cell_volume 2140.83(9)
_computing_structure_refinement 'SHELXL-97 (Sheldrick, 1997)'
_computing_structure_solution 'SHELXS-97 (Sheldrick, 1990)'
_diffrn_ambient_temperature 173(2)
_diffrn_measured_fraction_theta_full 0.996
_diffrn_measured_fraction_theta_max 0.996
_diffrn_radiation_monochromator graphite
_diffrn_radiation_source 'fine-focus sealed tube'
_diffrn_radiation_type MoK\a
_diffrn_radiation_wavelength 0.71073
_diffrn_reflns_av_R_equivalents 0.0225
_diffrn_reflns_av_sigmaI/netI 0.0096
_diffrn_reflns_limit_h_max 15
_diffrn_reflns_limit_h_min -13
_diffrn_reflns_limit_k_max 24
_diffrn_reflns_limit_k_min -25
_diffrn_reflns_limit_l_max 9
_diffrn_reflns_limit_l_min -9
_diffrn_reflns_number 23876
_diffrn_reflns_theta_full 25.01
_diffrn_reflns_theta_max 25.01
_diffrn_reflns_theta_min 1.87
_exptl_absorpt_coefficient_mu 0.561
_exptl_absorpt_correction_T_max 1
_exptl_absorpt_correction_T_min 0.875511
_exptl_absorpt_correction_type multi-scan
_exptl_crystal_colour colorless
_exptl_crystal_density_diffrn 1.628
_exptl_crystal_description block
_exptl_crystal_F_000 1060
_exptl_crystal_size_max 0.350
_exptl_crystal_size_mid 0.334
_exptl_crystal_size_min 0.268
_refine_diff_density_max 1.165
_refine_diff_density_min -1.470
_refine_diff_density_rms 0.093
_refine_ls_extinction_method none
_refine_ls_goodness_of_fit_ref 1.091
_refine_ls_hydrogen_treatment constr
_refine_ls_matrix_type full
_refine_ls_number_parameters 179
_refine_ls_number_reflns 2023
_refine_ls_number_restraints 40
_refine_ls_restrained_S_all 1.157
_refine_ls_R_factor_all 0.0446
_refine_ls_R_factor_gt 0.0424
_refine_ls_shift/su_max 0.000
_refine_ls_shift/su_mean 0.000
_refine_ls_structure_factor_coef Fsqd
_refine_ls_weighting_details 'calc w=1/[\s^2^(Fo^2^)+(0.0541P)^2^+6.1567P] where P=(Fo^2^+2Fc^2^)/3'
_refine_ls_weighting_scheme calc
_refine_ls_wR_factor_gt 0.1120
_refine_ls_wR_factor_ref 0.1160
_reflns_number_gt 1929
_reflns_number_total 2023
_reflns_threshold_expression >2sigma(I)
_cod_data_source_file ja900291w_si_002.cif
_cod_data_source_block z
_cod_original_sg_symbol_H-M 'P m m n'
_cod_database_code 4104546

loop_
_symmetry_equiv_pos_as_xyz
'x, y, z'
'-x+1/2, -y+1/2, z'
'x+1/2, -y, -z'
'-x, y+1/2, -z'
'-x, -y, -z'
'x-1/2, y-1/2, -z'
'-x-1/2, y, z'
'x, -y-1/2, z'

loop_
_atom_site_label
_atom_site_type_symbol
_atom_site_fract_x
_atom_site_fract_y
_atom_site_fract_z
_atom_site_U_iso_or_equiv
_atom_site_adp_type
_atom_site_occupancy
_atom_site_symmetry_multiplicity
_atom_site_calc_flag
_atom_site_refinement_flags
Ag1 Ag -0.2500 0.2500 0.28951(7) 0.0271(2) Uani 1 4 d S
O1 O 0.0615(2) 0.11952(14) 0.6464(3) 0.0412(7) Uani 1 1 d .
O2 O 0.06167(19) 0.07739(12) 0.0758(3) 0.0332(6) Uani 1 1 d .
N1 N -0.1127(2) 0.17190(15) 0.3210(4) 0.0356(7) Uani 1 1 d .
N2 N 0.0645(2) 0.09794(13) 0.3612(4) 0.0262(6) Uani 1 1 d .
C1 C 0.0193(3) 0.12642(17) 0.4904(4) 0.0306(8) Uani 1 1 d .
C2 C -0.0707(3) 0.16337(19) 0.4732(5) 0.0368(9) Uani 1 1 d .
H2A H -0.1018 0.1824 0.5695 0.044 Uiso 1 1 calc R
C3 C -0.0691(3) 0.14381(17) 0.1885(5) 0.0311(8) Uani 1 1 d .
H3A H -0.0983 0.1491 0.0789 0.037 Uiso 1 1 calc R
C4 C 0.0199(3) 0.10652(16) 0.2123(4) 0.0265(7) Uani 1 1 d .
C5 C 0.2500 -0.0092(3) 0.6896(7) 0.0376(13) Uani 1 2 d S
H5A H 0.2500 -0.0533 0.7065 0.045 Uiso 1 2 calc SR
C6 C 0.1552(3) 0.02249(18) 0.6774(5) 0.0346(8) Uani 1 1 d .
H6A H 0.0901 0.0006 0.6850 0.041 Uiso 1 1 calc R
C7 C 0.1570(3) 0.08624(17) 0.6540(4) 0.0293(8) Uani 1 1 d .
C8 C 0.2500 0.1191(2) 0.6415(6) 0.0300(11) Uani 1 2 d S
H8A H 0.2500 0.1632 0.6247 0.036 Uiso 1 2 calc SR
C9 C 0.2500 -0.0500(2) 0.1525(7) 0.0339(12) Uani 1 2 d S
H9A H 0.2500 -0.0937 0.1755 0.041 Uiso 1 2 calc SR
C10 C 0.1551(3) -0.01848(17) 0.1360(4) 0.0307(8) Uani 1 1 d .
H10A H 0.0899 -0.0400 0.1478 0.037 Uiso 1 1 calc R
C11 C 0.1574(3) 0.04511(16) 0.1018(4) 0.0262(7) Uani 1 1 d .
C12 C 0.2500 0.0780(2) 0.0849(6) 0.0256(10) Uani 1 2 d S
H12A H 0.2500 0.1218 0.0625 0.031 Uiso 1 2 calc SR
F1 F -0.3652(10) 0.2500 -0.1403(13) 0.307(9) Uani 1 2 d SU
F3 F -0.2500 0.2500 -0.3231(7) 0.079(2) Uani 1 4 d SU
F2 F -0.2500 0.1998(2) -0.0683(8) 0.112(2) Uani 1 2 d SU
B1 B -0.2500 0.2500 -0.1584(12) 0.047(3) Uani 1 4 d SU
C30 C 0.2500 0.2500 0.279(2) 0.129(8) Uani 1 4 d SDU
H30A H 0.2500 0.2500 0.3988 0.155 Uiso 1 4 calc SR
C31 C 0.1491(9) 0.2500 0.2438(19) 0.180(9) Uani 1 2 d SDU
H31A H 0.0923 0.2500 0.3220 0.216 Uiso 1 2 calc SR
C32 C 0.1425(9) 0.2500 0.0784(17) 0.122(5) Uani 1 2 d SDU
H32A H 0.0704 0.2500 0.0456 0.146 Uiso 1 2 calc SR
C33 C 0.2009(9) 0.2500 -0.0529(16) 0.100(4) Uani 1 2 d SDU
H33A H 0.1665 0.2500 -0.1595 0.120 Uiso 1 2 calc SR

loop_
_atom_site_aniso_label
_atom_site_aniso_U_11
_atom_site_aniso_U_22
_atom_site_aniso_U_33
_atom_site_aniso_U_23
_atom_site_aniso_U_13
_atom_site_aniso_U_12
Ag1 0.0156(3) 0.0247(3) 0.0410(4) 0.000 0.000 0.000
O1 0.0373(15) 0.0583(18) 0.0279(13) -0.0049(12) 0.0026(12) 0.0189(13)
O2 0.0252(12) 0.0448(15) 0.0297(12) -0.0072(11) -0.0063(10) 0.0098(11)
N1 0.0218(15) 0.0359(17) 0.0492(19) -0.0026(15) -0.0008(14) 0.0045(13)
N2 0.0209(14) 0.0277(14) 0.0301(15) -0.0009(12) 0.0010(12) 0.0023(12)
C1 0.0260(18) 0.0347(19) 0.0311(17) -0.0013(15) 0.0029(15) 0.0031(15)
C2 0.0268(18) 0.041(2) 0.043(2) -0.0053(17) 0.0052(16) 0.0095(17)
C3 0.0215(17) 0.0324(18) 0.0395(19) -0.0005(15) -0.0047(15) 0.0005(15)
C4 0.0211(17) 0.0271(17) 0.0312(17) -0.0023(14) -0.0001(14) -0.0029(14)
C5 0.049(3) 0.027(3) 0.036(3) 0.005(2) 0.000 0.000
C6 0.034(2) 0.039(2) 0.0308(18) 0.0010(16) 0.0034(16) -0.0084(17)
C7 0.0299(19) 0.0386(19) 0.0195(15) -0.0009(14) 0.0012(14) 0.0054(16)
C8 0.043(3) 0.025(2) 0.022(2) -0.001(2) 0.000 0.000
C9 0.039(3) 0.025(2) 0.038(3) -0.004(2) 0.000 0.000
C10 0.0263(18) 0.0340(19) 0.0319(18) -0.0062(15) 0.0003(15) -0.0068(15)
C11 0.0232(17) 0.0333(18) 0.0221(15) -0.0054(14) -0.0020(13) 0.0042(14)
C12 0.030(3) 0.025(2) 0.022(2) -0.0034(19) 0.000 0.000
F1 0.178(10) 0.64(3) 0.106(7) 0.000 0.020(7) 0.000
F3 0.043(3) 0.158(7) 0.035(3) 0.000 0.000 0.000
F2 0.161(6) 0.055(3) 0.120(5) 0.036(3) 0.000 0.000
B1 0.087(8) 0.029(5) 0.026(4) 0.000 0.000 0.000
C30 0.20(2) 0.019(5) 0.168(17) 0.000 0.000 0.000
C31 0.25(2) 0.074(9) 0.220(18) 0.000 0.014(17) 0.000
C32 0.102(8) 0.031(4) 0.233(16) 0.000 0.048(10) 0.000
C33 0.115(9) 0.050(5) 0.135(9) 0.000 -0.021(7) 0.000

loop_
_atom_type_symbol
_atom_type_description
_atom_type_scat_dispersion_real
_atom_type_scat_dispersion_imag
_atom_type_scat_source
C C 0.0033 0.0016 'International Tables Vol C Tables 4.2.6.8 and 6.1.1.4'
H H 0.0000 0.0000 'International Tables Vol C Tables 4.2.6.8 and 6.1.1.4'
Ag Ag -0.8971 1.1015 'International Tables Vol C Tables 4.2.6.8 and 6.1.1.4'
B B 0.0013 0.0007 'International Tables Vol C Tables 4.2.6.8 and 6.1.1.4'
F F 0.0171 0.0103 'International Tables Vol C Tables 4.2.6.8 and 6.1.1.4'
N N 0.0061 0.0033 'International Tables Vol C Tables 4.2.6.8 and 6.1.1.4'
O O 0.0106 0.0060 'International Tables Vol C Tables 4.2.6.8 and 6.1.1.4'

loop_
_geom_angle_atom_site_label_1
_geom_angle_atom_site_label_2
_geom_angle_atom_site_label_3
_geom_angle
_geom_angle_site_symmetry_1
_geom_angle_site_symmetry_3
N1 Ag1 N1 86.96(15) 8_565 .
N1 Ag1 N1 168.16(16) 8_565 7
N1 Ag1 N1 91.83(15) . 7
N1 Ag1 N1 91.83(15) 8_565 2_455
N1 Ag1 N1 168.16(16) . 2_455
N1 Ag1 N1 86.96(15) 7 2_455
C1 O1 C7 115.8(3) . .
C4 O2 C11 116.3(3) . .
C3 N1 C2 119.2(3) . .
C3 N1 Ag1 121.8(3) . .
C2 N1 Ag1 118.4(2) . .
C1 N2 C4 116.3(3) . .
N2 C1 O1 119.0(3) . .
N2 C1 C2 122.7(3) . .
O1 C1 C2 118.3(3) . .
N1 C2 C1 119.6(3) . .
N1 C2 H2A 120.2 . .
C1 C2 H2A 120.2 . .
N1 C3 C4 119.1(3) . .
N1 C3 H3A 120.4 . .
C4 C3 H3A 120.4 . .
N2 C4 O2 118.9(3) . .
N2 C4 C3 123.1(3) . .
O2 C4 C3 118.0(3) . .
C6 C5 C6 120.7(5) 7_655 .
C6 C5 H5A 119.7 7_655 .
C6 C5 H5A 119.7 . .
C7 C6 C5 118.7(4) . .
C7 C6 H6A 120.6 . .
C5 C6 H6A 120.6 . .
C6 C7 C8 121.9(4) . .
C6 C7 O1 119.6(3) . .
C8 C7 O1 118.5(3) . .
C7 C8 C7 118.0(5) . 7_655
C7 C8 H8A 121.0 . .
C7 C8 H8A 121.0 7_655 .
C10 C9 C10 120.6(5) 7_655 .
C10 C9 H9A 119.7 7_655 .
C10 C9 H9A 119.7 . .
C11 C10 C9 118.5(3) . .
C11 C10 H10A 120.8 . .
C9 C10 H10A 120.8 . .
C12 C11 C10 122.6(3) . .
C12 C11 O2 118.1(3) . .
C10 C11 O2 119.3(3) . .
C11 C12 C11 117.3(4) . 7_655
C11 C12 H12A 121.4 . .
C11 C12 H12A 121.4 7_655 .
F2 B1 F2 112.7(10) 2_455 .
F2 B1 F3 123.6(5) 2_455 .
F2 B1 F3 123.6(5) . .
F2 B1 F1 86.9(3) 2_455 .
F2 B1 F1 86.9(3) . .
F3 B1 F1 95.6(6) . .
F2 B1 F1 86.9(3) 2_455 2_455
F2 B1 F1 86.9(3) . 2_455
F3 B1 F1 95.6(6) . 2_455
F1 B1 F1 168.8(11) . 2_455
C31 C30 C31 155.5(16) . 2
C31 C30 H30A 102.3 . .
C31 C30 H30A 102.3 2 .
C30 C31 C32 105.9(11) . .
C30 C31 H31A 127.0 . .
C32 C31 H31A 127.0 . .
C33 C32 C31 140.9(12) . .
C33 C32 H32A 109.6 . .
C31 C32 H32A 109.6 . .
C33 C33 C32 125.4(8) 2 .
C33 C33 H33A 117.3 2 .
C32 C33 H33A 117.3 . .

loop_
_geom_bond_atom_site_label_1
_geom_bond_atom_site_label_2
_geom_bond_distance
_geom_bond_site_symmetry_2
Ag1 N1 2.421(3) 8_565
Ag1 N1 2.421(3) .
Ag1 N1 2.421(3) 7
Ag1 N1 2.421(3) 2_455
O1 C1 1.355(4) .
O1 C7 1.403(4) .
O2 C4 1.355(4) .
O2 C11 1.410(4) .
N1 C3 1.329(5) .
N1 C2 1.330(5) .
N2 C1 1.320(4) .
N2 C4 1.321(4) .
C1 C2 1.392(5) .
C2 H2A 0.9500 .
C3 C4 1.393(5) .
C3 H3A 0.9500 .
C5 C6 1.381(5) 7_655
C5 C6 1.381(5) .
C5 H5A 0.9500 .
C6 C7 1.373(5) .
C6 H6A 0.9500 .
C7 C8 1.375(4) .
C8 C7 1.375(4) 7_655
C8 H8A 0.9500 .
C9 C10 1.384(4) 7_655
C9 C10 1.384(4) .
C9 H9A 0.9500 .
C10 C11 1.384(5) .
C10 H10A 0.9500 .
C11 C12 1.374(4) .
C12 C11 1.374(4) 7_655
C12 H12A 0.9500 .
F1 B1 1.466(13) .
F3 B1 1.305(11) .
F2 B1 1.287(7) .
B1 F2 1.287(7) 2_455
B1 F1 1.466(13) 2_455
C30 C31 1.308(10) .
C30 C31 1.308(10) 2
C30 H30A 0.9500 .
C31 C32 1.313(10) .
C31 H31A 0.9500 .
C32 C33 1.277(9) .
C32 H32A 0.9500 .
C33 C33 1.24(2) 2
C33 H33A 0.9500 .
